data_7061925
loop_
_publ_author_name
'Cer\'on-Castel\'an, Jesus E.'
'Salazar-Pereda, Veronica'
'Gonz\'alez-Montiel, Simplicio'
'Mendoza-Espinosa, Daniel'
'Castro-Osma, Jos\'e A.'
'L\'opez-Santos, Laura'
'G\'omez-Bonilla, Manuel A.'
'Sandoval-Chavez, Cesar I.'

_publ_section_title
;
 RhIII and IrIII complexes bearing NNO-heteroscorpionates and their
 application in catalytic transfer hydrogenation
;
_journal_issue 41
_journal_name_full 'New Journal of Chemistry'
_journal_page_first 19841
_journal_page_last 19847
_journal_paper_doi 10.1039/D2NJ02704F
_journal_volume 46
_journal_year 2022
_chemical_formula_moiety 'C19 H24 Cl3 Ir N4 O, C H4 O'
_chemical_formula_sum 'C20 H28 Cl3 Ir N4 O2'
_chemical_formula_weight 655.045
_space_group_crystal_system triclinic
_space_group_IT_number 2
_space_group_name_Hall '-P 1'
_space_group_name_H-M_alt 'P -1'
_symmetry_Int_Tables_number 2
_audit_creation_date 2022-09-08
_audit_creation_method
;
Olex2 1.5-dev
(compiled 2022.07.25 svn.r36e0af09 for OlexSys, GUI svn.r6444)
;
_audit_update_record
;
2022-09-21 deposited with the CCDC.	2022-09-23 downloaded from the CCDC.
;
_cell_angle_alpha 87.523(3)
_cell_angle_beta 84.864(3)
_cell_angle_gamma 74.434(3)
_cell_formula_units_Z 2
_cell_length_a 9.0513(3)
_cell_length_b 9.9959(3)
_cell_length_c 14.4880(5)
_cell_measurement_reflns_used 71161
_cell_measurement_temperature 293(2)
_cell_measurement_theta_max 25.8320
_cell_measurement_theta_min 25.8320
_cell_volume 1257.41(7)
_computing_molecular_graphics 'Olex2 1.5-dev (Dolomanov et al., 2009)'
_computing_publication_material 'Olex2 1.5-dev (Dolomanov et al., 2009)'
_computing_structure_refinement 'olex2.refine 1.5-dev (Bourhis et al., 2015)'
_computing_structure_solution 'olex2.solve (Bourhis et al., 2015)'
_diffrn_ambient_temperature 293(2)
_diffrn_measured_fraction_theta_full 0.9976
_diffrn_measured_fraction_theta_max 0.9379
_diffrn_measurement_device_type Atlas
_diffrn_radiation_type 'Mo K\a'
_diffrn_radiation_wavelength 0.71073
_diffrn_reflns_av_R_equivalents 0.0924
_diffrn_reflns_av_unetI/netI 0.0489
_diffrn_reflns_Laue_measured_fraction_full 0.9976
_diffrn_reflns_Laue_measured_fraction_max 0.9379
_diffrn_reflns_limit_h_max 12
_diffrn_reflns_limit_h_min -12
_diffrn_reflns_limit_k_max 13
_diffrn_reflns_limit_k_min -13
_diffrn_reflns_limit_l_max 20
_diffrn_reflns_limit_l_min -20
_diffrn_reflns_number 71161
_diffrn_reflns_point_group_measured_fraction_full 0.9976
_diffrn_reflns_point_group_measured_fraction_max 0.9379
_diffrn_reflns_theta_full 25.2417
_diffrn_reflns_theta_max 29.86
_diffrn_reflns_theta_min 2.94
_exptl_absorpt_coefficient_mu 5.650
_exptl_absorpt_correction_T_max 0.945
_exptl_absorpt_correction_T_min 0.875
_exptl_absorpt_correction_type multi-scan
_exptl_crystal_density_diffrn 1.730
_exptl_crystal_density_method 'not measured'
_exptl_crystal_description Block
_exptl_crystal_F_000 639.364
_exptl_crystal_size_max 0.1
_exptl_crystal_size_mid 0.09
_exptl_crystal_size_min 0.07
_refine_diff_density_max 2.1485
_refine_diff_density_min -3.3579
_refine_diff_density_rms 0.2912
_refine_ls_d_res_high 0.7137
_refine_ls_d_res_low 6.9170
_refine_ls_goodness_of_fit_ref 1.1002
_refine_ls_hydrogen_treatment mixed
_refine_ls_matrix_type full
_refine_ls_number_constraints 49
_refine_ls_number_parameters 321
_refine_ls_number_reflns 6785
_refine_ls_number_restraints 35
_refine_ls_restrained_S_all 1.0972
_refine_ls_R_factor_all 0.0778
_refine_ls_R_factor_gt 0.0527
_refine_ls_shift/su_max 0.0001
_refine_ls_shift/su_mean 0.0000
_refine_ls_structure_factor_coef Fsqd
_refine_ls_weighting_details 'w=1/[\s^2^(Fo^2^)+(0.0409P)^2^+10.9871P] where P=(Fo^2^+2Fc^2^)/3'
_refine_ls_weighting_scheme calc
_refine_ls_wR_factor_gt 0.1220
_refine_ls_wR_factor_ref 0.1392
_reflns_Friedel_coverage 0.0
_reflns_limit_h_max 12
_reflns_limit_h_min -12
_reflns_limit_k_max 13
_reflns_limit_k_min -13
_reflns_limit_l_max 20
_reflns_limit_l_min 0
_reflns_number_gt 5314
_reflns_number_total 6785
_reflns_threshold_expression I>=2u(I)
_cod_data_source_file d2nj02704f2.cif
_cod_data_source_block dm-59
_cod_depositor_comments 'Adding full bibliography for 7061925--7061926.cif.'
_cod_database_code 7061925
_olex2_refinement_description
;
1. Fixed Uiso
 At 1.2 times of:
  All C(H) groups
 At 1.5 times of:
  All C(H,H,H) groups, All O(H) groups
2. Restrained distances
 O1-H1
 0.85 with sigma of 0.01
 C12-H1
 1.886286 with sigma of 0.02
 Ir1-H1
 2.745493 with sigma of 0.02
 O0AA-C1AA \\sim O0Ab-C1Ab
 with sigma of 0.02
3. Uiso/Uaniso restraints and constraints
Uanis(O0Ab) \\sim Ueq, Uanis(C1Ab) \\sim Ueq, Uanis(C1AA) \\sim Ueq,
Uanis(O0AA) \\sim Ueq: with sigma of 0.01 and sigma for terminal atoms of 0.02
4. Rigid body (RIGU) restrains
 O0Ab, C1Ab
 with sigma for 1-2 distances of 0.004 and sigma for 1-3 distances of 0.004
 O0AA, C1AA
 with sigma for 1-2 distances of 0.004 and sigma for 1-3 distances of 0.004
5. Others
 Fixed Sof: O0AA(0.5) H0AA(0.5) C1AA(0.5) H1Aa(0.5) H1Ab(0.5) H1Ac(0.5)
 O0Ab(0.5) H0Ab(0.5) C1Ab(0.5) H1Ad(0.5) H1Ae(0.5) H1Af(0.5)
6.a Ternary CH refined with riding coordinates:
 C6(H6), C12(H12)
6.b Me refined with riding coordinates:
 C4(H4a,H4b,H4c), C11(H11a,H11b,H11c), C10(H10a,H10b,H10c), C19(H19a,H19b,
 H19c), C5(H5a,H5b,H5c)
6.c Aromatic/amide H refined with riding coordinates:
 C8(H8), C2(H2), C14(H14), C18(H18), C17(H17), C15(H15)
6.d Idealised Me refined as rotating group:
 C1AA(H1Aa,H1Ab,H1Ac), C1Ab(H1Ad,H1Ae,H1Af)
6.e Idealised tetrahedral OH refined as rotating group:
 O0AA(H0AA), O0Ab(H0Ab)
;
_olex2_submission_special_instructions 'No special instructions were received'

loop_
_space_group_symop_id
_space_group_symop_operation_xyz
1 x,y,z
2 -x,-y,-z

loop_
_atom_site_label
_atom_site_type_symbol
_atom_site_fract_x
_atom_site_fract_y
_atom_site_fract_z
_atom_site_U_iso_or_equiv
_atom_site_adp_type
_atom_site_occupancy
_atom_site_refinement_flags_posn
_atom_site_refinement_flags_adp
_atom_site_disorder_group
Ir1 Ir 0.53345(8) 0.30568(8) 0.26798(6) 0.0447(4) Uani 1.000000 D . .
Cl3 Cl 0.3351(3) 0.4873(3) 0.21377(19) 0.0615(6) Uani 1.000000 . . .
Cl2 Cl 0.4456(3) 0.1385(2) 0.20071(16) 0.0540(5) Uani 1.000000 . . .
Cl1 Cl 0.3793(3) 0.2983(3) 0.40705(17) 0.0595(6) Uani 1.000000 . . .
O1 O 0.6172(6) 0.4551(6) 0.3291(4) 0.0441(13) Uani 1.000000 D . .
H1 H 0.574(4) 0.513(7) 0.372(5) 0.0661(19) Uiso 1.000000 D . .
N3 N 0.6756(6) 0.3190(6) 0.1513(4) 0.0342(13) Uani 1.000000 . . .
N4 N 0.8223(7) 0.3231(6) 0.1683(4) 0.0357(13) Uani 1.000000 . . .
N1 N 0.7177(7) 0.1593(7) 0.3191(4) 0.0379(14) Uani 1.000000 . . .
N2 N 0.8519(7) 0.1973(6) 0.3117(4) 0.0391(14) Uani 1.000000 . . .
C6 C 0.8639(9) 0.3243(7) 0.2616(5) 0.0372(15) Uani 1.000000 . . .
H6 H 0.9727(9) 0.3239(7) 0.2574(5) 0.0446(19) Uiso 1.000000 R . .
C13 C 0.7935(9) 0.5845(8) 0.2607(6) 0.0420(17) Uani 1.000000 . . .
C8 C 0.8125(10) 0.3325(9) 0.0186(6) 0.0487(19) Uani 1.000000 . . .
H8 H 0.8390(10) 0.3369(9) -0.0447(6) 0.058(2) Uiso 1.000000 R . .
C7 C 0.6680(10) 0.3247(8) 0.0607(6) 0.0447(18) Uani 1.000000 . . .
C1 C 0.7426(10) 0.0389(8) 0.3632(5) 0.0421(17) Uani 1.000000 . . .
C9 C 0.9068(10) 0.3324(8) 0.0874(6) 0.0441(18) Uani 1.000000 . . .
C2 C 0.8950(10) -0.0025(9) 0.3841(6) 0.049(2) Uani 1.000000 . . .
H2 H 0.9422(10) -0.0842(9) 0.4149(6) 0.059(2) Uiso 1.000000 R . .
C3 C 0.9628(10) 0.0977(9) 0.3514(6) 0.0486(19) Uani 1.000000 . . .
C14 C 0.9298(10) 0.6236(9) 0.2654(7) 0.054(2) Uani 1.000000 . . .
H14 H 1.0055(10) 0.5717(9) 0.3017(7) 0.064(3) Uiso 1.000000 R . .
C18 C 0.6860(11) 0.6606(9) 0.2049(6) 0.053(2) Uani 1.000000 . . .
H18 H 0.5956(11) 0.6351(9) 0.1995(6) 0.064(2) Uiso 1.000000 R . .
C4 C 0.6230(11) -0.0399(10) 0.3835(7) 0.055(2) Uani 1.000000 . . .
H4a H 0.6667(11) -0.1249(10) 0.4163(7) 0.083(3) Uiso 1.000000 R . .
H4b H 0.5372(11) 0.0155(10) 0.4208(7) 0.083(3) Uiso 1.000000 R . .
H4c H 0.5887(11) -0.0608(10) 0.3263(7) 0.083(3) Uiso 1.000000 R . .
C11 C 1.0713(11) 0.3388(12) 0.0827(7) 0.061(2) Uani 1.000000 . . .
H11a H 1.1092(11) 0.3451(12) 0.0191(7) 0.091(4) Uiso 1.000000 R . .
H11b H 1.0772(11) 0.4190(12) 0.1149(7) 0.091(4) Uiso 1.000000 R . .
H11c H 1.1326(11) 0.2565(12) 0.1112(7) 0.091(4) Uiso 1.000000 R . .
C17 C 0.7121(13) 0.7760(10) 0.1563(7) 0.061(2) Uani 1.000000 . . .
H17 H 0.6381(13) 0.8266(10) 0.1185(7) 0.074(3) Uiso 1.000000 R . .
C12 C 0.7740(9) 0.4563(8) 0.3131(6) 0.0430(17) Uani 1.000000 D . .
H12 H 0.8158(9) 0.4542(8) 0.3734(6) 0.052(2) Uiso 1.000000 R . .
C10 C 0.5330(12) 0.3164(12) 0.0136(7) 0.064(3) Uani 1.000000 . . .
H10a H 0.5549(12) 0.3229(12) -0.0522(7) 0.096(4) Uiso 1.000000 R . .
H10b H 0.5101(12) 0.2295(12) 0.0294(7) 0.096(4) Uiso 1.000000 R . .
H10c H 0.4463(12) 0.3915(12) 0.0331(7) 0.096(4) Uiso 1.000000 R . .
C16 C 0.8426(13) 0.8175(9) 0.1624(7) 0.059(2) Uani 1.000000 . . .
C15 C 0.9521(11) 0.7391(10) 0.2164(7) 0.060(2) Uani 1.000000 . . .
H15 H 1.0431(11) 0.7642(10) 0.2201(7) 0.072(3) Uiso 1.000000 R . .
C19 C 0.8690(15) 0.9454(11) 0.1119(9) 0.082(4) Uani 1.000000 . . .
H19a H 0.9670(15) 0.9567(11) 0.1250(9) 0.123(6) Uiso 1.000000 R . .
H19b H 0.8677(15) 0.9353(11) 0.0464(9) 0.123(6) Uiso 1.000000 R . .
H19c H 0.7891(15) 1.0254(11) 0.1322(9) 0.123(6) Uiso 1.000000 R . .
C5 C 1.1246(13) 0.1103(14) 0.3535(10) 0.086(4) Uani 1.000000 . . .
H5a H 1.1326(13) 0.1960(14) 0.3235(10) 0.129(6) Uiso 1.000000 R . .
H5b H 1.1494(13) 0.1092(14) 0.4166(10) 0.129(6) Uiso 1.000000 R . .
H5c H 1.1951(13) 0.0338(14) 0.3215(10) 0.129(6) Uiso 1.000000 R . .
O0AA O 0.466(3) 0.666(3) 0.4156(17) 0.095(7) Uani 0.500000 D U 1
C1AA C 0.302(3) 0.696(4) 0.433(2) 0.091(8) Uani 0.500000 D U 1
O0Ab O 0.449(2) 0.6214(18) 0.4425(14) 0.067(4) Uani 0.500000 D U 2
C1Ab C 0.337(3) 0.740(3) 0.409(2) 0.079(7) Uani 0.500000 D U 2
H1Aa H 0.256(3) 0.70(2) 0.375(3) 0.137(12) Uiso 0.500000 GR . 1
H1Ab H 0.276(3) 0.624(12) 0.471(12) 0.137(12) Uiso 0.500000 GR . 1
H1Ac H 0.264(4) 0.784(11) 0.463(13) 0.137(12) Uiso 0.500000 GR . 1
H1Ad H 0.345(15) 0.741(11) 0.342(2) 0.118(10) Uiso 0.500000 GR . 2
H1Ae H 0.236(3) 0.736(11) 0.432(11) 0.118(10) Uiso 0.500000 GR . 2
H1Af H 0.356(14) 0.824(3) 0.429(11) 0.118(10) Uiso 0.500000 GR . 2
H0AA H 0.504(4) 0.67(4) 0.464(6) 0.142(10) Uiso 0.500000 GR . 1
H0Ab H 0.48(2) 0.641(9) 0.490(10) 0.101(6) Uiso 0.500000 GR . 2

loop_
_atom_site_aniso_label
_atom_site_aniso_U_11
_atom_site_aniso_U_22
_atom_site_aniso_U_33
_atom_site_aniso_U_12
_atom_site_aniso_U_13
_atom_site_aniso_U_23
Ir1 0.0322(5) 0.0454(6) 0.0596(7) -0.0179(4) 0.0026(4) -0.0012(4)
Cl3 0.0376(11) 0.0597(13) 0.0823(17) -0.0035(9) -0.0067(10) -0.0031(12)
Cl2 0.0457(11) 0.0602(13) 0.0639(13) -0.0276(10) -0.0017(9) -0.0056(10)
Cl1 0.0526(12) 0.0723(15) 0.0609(13) -0.0336(11) 0.0137(10) -0.0094(11)
O1 0.039(3) 0.040(3) 0.054(3) -0.017(2) 0.019(2) -0.016(2)
N3 0.025(3) 0.027(3) 0.052(4) -0.011(2) 0.000(2) 0.002(2)
N4 0.035(3) 0.034(3) 0.040(3) -0.012(2) 0.002(2) 0.002(2)
N1 0.031(3) 0.054(4) 0.035(3) -0.021(3) -0.003(2) 0.003(3)
N2 0.040(3) 0.036(3) 0.042(3) -0.011(3) -0.004(3) 0.002(3)
C6 0.034(4) 0.033(4) 0.048(4) -0.017(3) -0.000(3) 0.001(3)
C13 0.044(4) 0.036(4) 0.047(4) -0.015(3) 0.004(3) -0.005(3)
C8 0.051(5) 0.056(5) 0.041(4) -0.020(4) 0.004(4) 0.005(4)
C7 0.049(5) 0.043(4) 0.045(4) -0.017(4) -0.012(3) 0.008(3)
C1 0.051(5) 0.042(4) 0.036(4) -0.020(4) 0.003(3) 0.004(3)
C9 0.043(4) 0.041(4) 0.046(4) -0.013(3) 0.006(3) 0.004(3)
C2 0.050(5) 0.039(4) 0.057(5) -0.009(4) -0.005(4) 0.011(4)
C3 0.043(4) 0.047(5) 0.056(5) -0.012(4) -0.004(4) 0.008(4)
C14 0.045(5) 0.049(5) 0.073(6) -0.023(4) 0.001(4) -0.004(4)
C18 0.050(5) 0.052(5) 0.060(5) -0.019(4) -0.004(4) -0.004(4)
C4 0.061(6) 0.049(5) 0.062(6) -0.027(4) 0.004(4) 0.009(4)
C11 0.045(5) 0.078(7) 0.064(6) -0.029(5) 0.010(4) -0.002(5)
C17 0.072(7) 0.049(5) 0.064(6) -0.020(5) -0.003(5) 0.001(4)
C12 0.041(4) 0.046(4) 0.046(4) -0.020(3) 0.003(3) -0.005(3)
C10 0.057(6) 0.086(7) 0.056(5) -0.028(5) -0.018(4) 0.006(5)
C16 0.072(6) 0.041(5) 0.063(6) -0.023(5) 0.022(5) -0.007(4)
C15 0.052(5) 0.050(5) 0.084(7) -0.028(4) 0.015(5) -0.007(5)
C19 0.096(9) 0.048(6) 0.099(9) -0.028(6) 0.031(7) 0.003(5)
C5 0.056(6) 0.097(9) 0.112(10) -0.030(6) -0.031(6) 0.048(8)
O0AA 0.089(8) 0.093(10) 0.101(10) -0.022(4) -0.004(4) -0.010(5)
C1AA 0.087(9) 0.092(11) 0.093(11) -0.020(4) -0.005(4) -0.005(5)
O0Ab 0.069(7) 0.066(7) 0.064(7) -0.012(4) -0.005(4) -0.012(4)
C1Ab 0.073(9) 0.072(8) 0.086(10) -0.011(4) -0.009(4) -0.004(4)

loop_
_atom_type_symbol
_atom_type_scat_dispersion_real
_atom_type_scat_dispersion_imag
_atom_type_scat_Cromer_Mann_a1
_atom_type_scat_Cromer_Mann_a2
_atom_type_scat_Cromer_Mann_a3
_atom_type_scat_Cromer_Mann_a4
_atom_type_scat_Cromer_Mann_b1
_atom_type_scat_Cromer_Mann_b2
_atom_type_scat_Cromer_Mann_b3
_atom_type_scat_Cromer_Mann_b4
_atom_type_scat_Cromer_Mann_c
_atom_type_scat_source
_atom_type_scat_dispersion_source
C 0.00347 0.00161 2.31000 1.02000 1.58860 0.86500 20.84390 10.20750 0.56870 51.65120 0.21560 'International Tables Volume C Table 6.1.1.4 (pp. 500-502)' 'Henke, Gullikson and Davis, At. Data and Nucl. Data Tables, 1993, 54, 2'
Cl 0.14873 0.16029 11.46040 7.19640 6.25560 1.64550 0.01040 1.16620 18.51940 47.77840 -9.55740 'International Tables Volume C Table 6.1.1.4 (pp. 500-502)' 'Henke, Gullikson and Davis, At. Data and Nucl. Data Tables, 1993, 54, 2'
H 0.00000 0.00000 0.49300 0.32291 0.14019 0.04081 10.51090 26.12570 3.14236 57.79970 0.00304 'International Tables Volume C Table 6.1.1.4 (pp. 500-502)' 'Henke, Gullikson and Davis, At. Data and Nucl. Data Tables, 1993, 54, 2'
Ir -1.30390 7.98111 27.30490 16.72960 15.61150 5.83377 1.59279 8.86553 0.41792 45.00110 11.47220 'International Tables Volume C Table 6.1.1.4 (pp. 500-502)' 'Henke, Gullikson and Davis, At. Data and Nucl. Data Tables, 1993, 54, 2'
N 0.00653 0.00323 12.21260 3.13220 2.01250 1.16630 0.00570 9.89330 28.99750 0.58260 -11.52900 'International Tables Volume C Table 6.1.1.4 (pp. 500-502)' 'Henke, Gullikson and Davis, At. Data and Nucl. Data Tables, 1993, 54, 2'
O 0.01158 0.00611 3.04850 2.28680 1.54630 0.86700 13.27710 5.70110 0.32390 32.90890 0.25080 'International Tables Volume C Table 6.1.1.4 (pp. 500-502)' 'Henke, Gullikson and Davis, At. Data and Nucl. Data Tables, 1993, 54, 2'

loop_
_geom_angle_atom_site_label_1
_geom_angle_atom_site_label_2
_geom_angle_atom_site_label_3
_geom_angle
_geom_angle_site_symmetry_1
_geom_angle_site_symmetry_3
_geom_angle_publ_flag
Cl2 Ir1 Cl3 92.43(9) . . y
Cl1 Ir1 Cl3 89.19(10) . . y
Cl1 Ir1 Cl2 92.67(8) . . y
O1 Ir1 Cl3 88.52(18) . . y
O1 Ir1 Cl2 178.97(17) . . y
O1 Ir1 Cl1 87.74(15) . . y
N3 Ir1 Cl3 91.58(18) . . y
N3 Ir1 Cl2 90.93(17) . . y
N3 Ir1 Cl1 176.28(18) . . y
N3 Ir1 O1 88.6(2) . . y
N1 Ir1 Cl3 174.74(18) . . y
N1 Ir1 Cl2 92.73(18) . . y
N1 Ir1 Cl1 91.56(18) . . y
N1 Ir1 O1 86.3(2) . . y
N1 Ir1 N3 87.3(2) . . y
H1 O1 Ir1 129.2(17) . . ?
C12 O1 Ir1 121.0(4) . . ?
C12 O1 H1 109.0(16) . . ?
N4 N3 Ir1 114.6(5) . . ?
C7 N3 Ir1 137.7(5) . . ?
C7 N3 N4 107.7(6) . . ?
C6 N4 N3 120.7(6) . . ?
C9 N4 N3 110.2(6) . . ?
C9 N4 C6 129.0(6) . . ?
N2 N1 Ir1 114.5(5) . . ?
C1 N1 Ir1 137.9(5) . . ?
C1 N1 N2 107.5(6) . . ?
C6 N2 N1 120.9(6) . . ?
C3 N2 N1 109.7(6) . . ?
C3 N2 C6 129.3(7) . . ?
N2 C6 N4 110.5(6) . . ?
H6 C6 N4 106.8(4) . . ?
H6 C6 N2 106.8(4) . . ?
C12 C6 N4 112.7(6) . . ?
C12 C6 N2 112.7(6) . . ?
C12 C6 H6 106.8(4) . . ?
C18 C13 C14 118.6(8) . . ?
C12 C13 C14 118.9(8) . . ?
C12 C13 C18 122.4(7) . . ?
C7 C8 H8 126.0(5) . . ?
C9 C8 H8 126.0(5) . . ?
C9 C8 C7 108.1(7) . . ?
C8 C7 N3 108.0(7) . . ?
C10 C7 N3 124.8(8) . . ?
C10 C7 C8 127.1(8) . . ?
C2 C1 N1 108.9(7) . . ?
C4 C1 N1 123.9(8) . . ?
C4 C1 C2 127.1(7) . . ?
C8 C9 N4 106.0(7) . . ?
C11 C9 N4 123.0(8) . . ?
C11 C9 C8 130.9(8) . . ?
H2 C2 C1 126.2(4) . . ?
C3 C2 C1 107.7(7) . . ?
C3 C2 H2 126.2(5) . . ?
C2 C3 N2 106.2(7) . . ?
C5 C3 N2 121.9(8) . . ?
C5 C3 C2 131.9(8) . . ?
H14 C14 C13 120.0(5) . . ?
C15 C14 C13 120.1(9) . . ?
C15 C14 H14 120.0(6) . . ?
H18 C18 C13 120.1(5) . . ?
C17 C18 C13 119.8(9) . . ?
C17 C18 H18 120.1(6) . . ?
H4a C4 C1 109.5 . . ?
H4b C4 C1 109.5 . . ?
H4b C4 H4a 109.5 . . ?
H4c C4 C1 109.5 . . ?
H4c C4 H4a 109.5 . . ?
H4c C4 H4b 109.5 . . ?
H11a C11 C9 109.5 . . ?
H11b C11 C9 109.5 . . ?
H11b C11 H11a 109.5 . . ?
H11c C11 C9 109.5 . . ?
H11c C11 H11a 109.5 . . ?
H11c C11 H11b 109.5 . . ?
H17 C17 C18 118.9(6) . . ?
C16 C17 C18 122.1(10) . . ?
C16 C17 H17 118.9(6) . . ?
C6 C12 O1 109.1(6) . . ?
C13 C12 O1 112.5(7) . . ?
C13 C12 C6 111.0(6) . . ?
H12 C12 O1 108.0(4) . . ?
H12 C12 C6 108.0(4) . . ?
H12 C12 C13 108.0(4) . . ?
H10a C10 C7 109.5 . . ?
H10b C10 C7 109.5 . . ?
H10b C10 H10a 109.5 . . ?
H10c C10 C7 109.5 . . ?
H10c C10 H10a 109.5 . . ?
H10c C10 H10b 109.5 . . ?
C15 C16 C17 118.0(8) . . ?
C19 C16 C17 122.2(11) . . ?
C19 C16 C15 119.8(10) . . ?
C16 C15 C14 121.3(9) . . ?
H15 C15 C14 119.4(6) . . ?
H15 C15 C16 119.4(5) . . ?
H19a C19 C16 109.5 . . ?
H19b C19 C16 109.5 . . ?
H19b C19 H19a 109.5 . . ?
H19c C19 C16 109.5 . . ?
H19c C19 H19a 109.5 . . ?
H19c C19 H19b 109.5 . . ?
H5a C5 C3 109.5 . . ?
H5b C5 C3 109.5 . . ?
H5b C5 H5a 109.5 . . ?
H5c C5 C3 109.5 . . ?
H5c C5 H5a 109.5 . . ?
H5c C5 H5b 109.5 . . ?
H0AA O0AA C1AA 109.5 . . ?
H1Aa C1AA O0AA 109.5 . . ?
H1Ab C1AA O0AA 109.5 . . ?
H1Ab C1AA H1Aa 109.5 . . ?
H1Ac C1AA O0AA 109.5 . . ?
H1Ac C1AA H1Aa 109.5 . . ?
H1Ac C1AA H1Ab 109.5 . . ?
H0Ab O0Ab C1Ab 109.5 . . ?
H1Ad C1Ab O0Ab 109.5 . . ?
H1Ae C1Ab O0Ab 109.5 . . ?
H1Ae C1Ab H1Ad 109.5 . . ?
H1Af C1Ab O0Ab 109.5 . . ?
H1Af C1Ab H1Ad 109.5 . . ?
H1Af C1Ab H1Ae 109.5 . . ?

loop_
_geom_bond_atom_site_label_1
_geom_bond_atom_site_label_2
_geom_bond_distance
_geom_bond_site_symmetry_2
_geom_bond_publ_flag
Ir1 Cl3 2.349(2) . y
Ir1 Cl2 2.317(2) . y
Ir1 Cl1 2.356(2) . y
Ir1 O1 2.105(5) . y
Ir1 N3 2.053(6) . y
Ir1 N1 2.071(6) . y
O1 H1 0.856(9) . ?
O1 C12 1.421(9) . ?
N3 N4 1.384(8) . ?
N3 C7 1.318(10) . ?
N4 C6 1.436(10) . ?
N4 C9 1.354(9) . ?
N1 N2 1.361(8) . ?
N1 C1 1.312(10) . ?
N2 C6 1.460(9) . ?
N2 C3 1.359(10) . ?
C6 H6 0.9800 . ?
C6 C12 1.536(11) . ?
C13 C14 1.398(11) . ?
C13 C18 1.367(12) . ?
C13 C12 1.505(11) . ?
C8 H8 0.9300 . ?
C8 C7 1.413(12) . ?
C8 C9 1.369(12) . ?
C7 C10 1.474(12) . ?
C1 C2 1.386(12) . ?
C1 C4 1.504(11) . ?
C9 C11 1.503(12) . ?
C2 H2 0.9300 . ?
C2 C3 1.356(11) . ?
C3 C5 1.507(13) . ?
C14 H14 0.9300 . ?
C14 C15 1.381(13) . ?
C18 H18 0.9300 . ?
C18 C17 1.388(13) . ?
C4 H4a 0.9600 . ?
C4 H4b 0.9600 . ?
C4 H4c 0.9600 . ?
C11 H11a 0.9600 . ?
C11 H11b 0.9600 . ?
C11 H11c 0.9600 . ?
C17 H17 0.9300 . ?
C17 C16 1.364(14) . ?
C12 H12 0.9800 . ?
C10 H10a 0.9600 . ?
C10 H10b 0.9600 . ?
C10 H10c 0.9600 . ?
C16 C15 1.370(15) . ?
C16 C19 1.509(12) . ?
C15 H15 0.9300 . ?
C19 H19a 0.9600 . ?
C19 H19b 0.9600 . ?
C19 H19c 0.9600 . ?
C5 H5a 0.9600 . ?
C5 H5b 0.9600 . ?
C5 H5c 0.9600 . ?
O0AA C1AA 1.44(3) . ?
O0AA H0AA 0.8200 . ?
C1AA H1Aa 0.9600 . ?
C1AA H1Ab 0.9600 . ?
C1AA H1Ac 0.9600 . ?
O0Ab C1Ab 1.44(2) . ?
O0Ab H0Ab 0.8200 . ?
C1Ab H1Ad 0.9600 . ?
C1Ab H1Ae 0.9600 . ?
C1Ab H1Af 0.9600 . ?

loop_
_geom_hbond_atom_site_label_D
_geom_hbond_atom_site_label_H
_geom_hbond_atom_site_label_A
_geom_hbond_distance_DH
_geom_hbond_distance_HA
_geom_hbond_distance_DA
_geom_hbond_angle_DHA
_geom_hbond_site_symmetry_A
O1 H1 O0AA 0.856(9) 1.69(5) 2.50(3) 156(10) .
O1 H1 O0Ab 0.856(9) 1.65(2) 2.492(18) 165(4) .

loop_
_geom_torsion_atom_site_label_1
_geom_torsion_atom_site_label_2
_geom_torsion_atom_site_label_3
_geom_torsion_atom_site_label_4
_geom_torsion
_geom_torsion_site_symmetry_1
_geom_torsion_site_symmetry_2
_geom_torsion_site_symmetry_3
_geom_torsion_site_symmetry_4
_geom_torsion_publ_flag
Ir1 O1 C12 C6 -9.0(5) . . . . ?
Ir1 O1 C12 C13 114.6(6) . . . . ?
Ir1 N3 N4 C6 -2.8(5) . . . . ?
Ir1 N3 N4 C9 -179.7(5) . . . . ?
Ir1 N3 C7 C8 -179.7(8) . . . . ?
Ir1 N3 C7 C10 -2.7(9) . . . . ?
Ir1 N1 N2 C6 -6.7(6) . . . . ?
Ir1 N1 N2 C3 176.8(6) . . . . ?
Ir1 N1 C1 C2 -175.5(9) . . . . ?
Ir1 N1 C1 C4 6.4(9) . . . . ?
O1 C12 C6 N4 68.6(7) . . . . ?
O1 C12 C6 N2 -57.3(7) . . . . ?
O1 C12 C13 C14 159.4(7) . . . . ?
O1 C12 C13 C18 -23.9(8) . . . . ?
N3 N4 C6 N2 62.2(6) . . . . ?
N3 N4 C6 C12 -64.9(6) . . . . ?
N3 N4 C9 C8 -0.7(6) . . . . ?
N3 N4 C9 C11 180.0(7) . . . . ?
N3 C7 C8 C9 -0.5(7) . . . . ?
N4 C6 N2 N1 -56.2(7) . . . . ?
N4 C6 N2 C3 119.5(7) . . . . ?
N4 C6 C12 C13 -55.9(7) . . . . ?
N4 C9 C8 C7 0.7(7) . . . . ?
N1 N2 C6 C12 70.9(7) . . . . ?
N1 N2 C3 C2 -0.3(7) . . . . ?
N1 N2 C3 C5 179.6(9) . . . . ?
N1 C1 C2 C3 0.3(8) . . . . ?
N2 C6 C12 C13 178.2(6) . . . . ?
N2 C3 C2 C1 -0.0(8) . . . . ?
C6 C12 C13 C14 -78.0(8) . . . . ?
C6 C12 C13 C18 98.7(8) . . . . ?
C13 C14 C15 C16 -0.1(11) . . . . ?
C13 C18 C17 C16 -0.2(11) . . . . ?
C1 C2 C3 C5 -179.9(9) . . . . ?
C14 C15 C16 C17 -1.7(12) . . . . ?
C14 C15 C16 C19 178.3(10) . . . . ?
C18 C17 C16 C15 1.9(12) . . . . ?
C18 C17 C16 C19 -178.1(10) . . . . ?

loop_
_restr_distance_atom_site_label_1
_restr_distance_atom_site_label_2
_restr_distance_site_symmetry_2
_restr_distance_target
_restr_distance_target_weight_param
_restr_distance_diff
Ir1 H1 1 2.7455 0.0200 0.0168
O1 H1 1 0.8500 0.0100 -0.0064
C12 H1 1 1.8863 0.0200 0.0034

loop_
_restr_equal_distance_atom_site_label_1
_restr_equal_distance_atom_site_label_2
_restr_equal_distance_site_symmetry_2
_restr_equal_distance_class_id
O0AA C1AA 1 1
O0Ab C1Ab 1 1

loop_
_restr_equal_distance_class_class_id
_restr_equal_distance_class_target_weight_param
_restr_equal_distance_class_average
_restr_equal_distance_class_esd
_restr_equal_distance_class_diff_max
1 0.0200 1.4379 0.0004 0.0004

loop_
_restr_U_iso_atom_site_label
_restr_U_iso_weight_param
O0AA 0.0100
C1AA 0.0100
O0Ab 0.0100
C1Ab 0.0100

loop_
_atom_site_anharm_gc_c_label
_atom_site_anharm_gc_c_111
_atom_site_anharm_gc_c_112
_atom_site_anharm_gc_c_113
_atom_site_anharm_gc_c_122
_atom_site_anharm_gc_c_123
_atom_site_anharm_gc_c_133
_atom_site_anharm_gc_c_222
_atom_site_anharm_gc_c_223
_atom_site_anharm_gc_c_233
_atom_site_anharm_gc_c_333
Ir1 0.0000008(2) -0.00000007(12) 0.00000059(7) 0.00000005(12) 0.00000020(5) 0.00000027(5) 0.00000007(18) -0.00000016(7) 0.00000005(5) 0.00000038(7)

loop_
_atom_site_anharm_gc_d_label
_atom_site_anharm_gc_d_1111
_atom_site_anharm_gc_d_1112
_atom_site_anharm_gc_d_1113
_atom_site_anharm_gc_d_1122
_atom_site_anharm_gc_d_1123
_atom_site_anharm_gc_d_1133
_atom_site_anharm_gc_d_1222
_atom_site_anharm_gc_d_1223
_atom_site_anharm_gc_d_1233
_atom_site_anharm_gc_d_1333
_atom_site_anharm_gc_d_2222
_atom_site_anharm_gc_d_2223
_atom_site_anharm_gc_d_2233
_atom_site_anharm_gc_d_2333
_atom_site_anharm_gc_d_3333
Ir1 0.00000002(2) -0.000000009(11) 0.000000013(6) 0.000000008(9) 0.000000008(4) -0.000000001(3) -0.000000047(10) -0.000000029(3) -0.000000017(2) 0.000000007(3) 0.000000049(18) 0.000000033(6) 0.000000022(3) -0.000000014(3) 0.000000090(6)

loop_
_restr_rigu_atom_site_label_1
_restr_rigu_atom_site_label_2
_restr_rigu_target_weight_param
_restr_rigu_u13_diff
_restr_rigu_u23_diff
_restr_rigu_u33_diff
O0AA C1AA 0.004000 -0.000758 0.000008 0.002329
O0Ab C1Ab 0.004000 -0.000636 -0.000588 -0.000128
